data_2100727
loop_
_publ_author_name
'Edstr\"om, K.'
'Thomas, J. O.'
'Farrington, G. C.'

_publ_section_title
;
 Structural aspects of the Na^+^ \\rightarrow Cd^2+^ ion-exchange
 process in Na^+^ \b-alumina
;
_journal_issue 5
_journal_name_full 'Acta Crystallographica Section B'
_journal_page_first 635
_journal_page_last 643
_journal_paper_doi 10.1107/S0108768191003075
_journal_volume 47
_journal_year 1991
_chemical_formula_sum 'Al11 Na O17'
_chemical_formula_weight 598.6
_symmetry_cell_setting hexagonal
_symmetry_space_group_name_Hall '-P 6c 2c'
_symmetry_space_group_name_H-M 'P 63/m m c'
_cell_angle_alpha 90
_cell_angle_beta 90
_cell_angle_gamma 120
_cell_formula_units_Z 2
_cell_length_a 5.5929(4)
_cell_length_b 5.5929(4)
_cell_length_c 22.526(4)
_cell_volume 704.63(14)
_diffrn_radiation_type Mo
_diffrn_radiation_wavelength 0.71073
_exptl_absorpt_coefficient_mu 1.03
_exptl_crystal_density_diffrn 3.26
_exptl_crystal_F_000 586.6
_cod_data_source_file ab0141.cif
_cod_data_source_block ab0141a
_cod_depositor_comments
;
 Correcting the _cell_angle_gamma data item value by changing it from '90' to
 '120' after consulting the original publication.

 Antanas Vaitkus,
 2017-11-18
;
_cod_original_cell_volume 610.22
_cod_original_sg_symbol_H-M P63/mmc
_cod_original_formula_sum 'Na1 Al11 O17'
_cod_database_code 2100727

loop_
_atom_site_label
_atom_site_fract_x
_atom_site_fract_y
_atom_site_fract_z
_atom_site_U_iso_or_equiv
Na(2) .8970(13) -.8970(13) .25 0
Na(1) .6667 .3333 .25 0
Al(1) -.167980(10) -.335960(10) .10610 0
Al(2) .3333 .6667 .024820(10) 0
Al(3) .3333 .6667 .175760(10) 0
Al(4) 0 0 0 0
O(1) .15712(2) .31424(2) .049980(10) 0
O(2) .50305(2) -.50305(2) .146330(10) 0
O(3) .6667 .3333 .05525(2) 0
O(4) 0 0 .14219(2) 0
O(5) .3333 .6667 .25 0
Al(5) -.01633(7) -.03266(7) .01734(13) 0
O(6) .8333 .1667 .25 0
